data_7208077
loop_
_publ_author_name
'Podsiad\/lo, Marcin'
'Bujak, Maciej'
'Katrusiak, Andrzej'

_publ_section_title
;
 Chemistry of density: extension and structural origin of Carnelley's rule
 in chloroethanes
;
_journal_issue 13
_journal_name_full CrystEngComm
_journal_page_first 4496
_journal_paper_doi 10.1039/c2ce25097g
_journal_volume 14
_journal_year 2012
_chemical_formula_moiety 'C2 H5 Cl'
_chemical_formula_sum 'C2 H5 Cl'
_chemical_formula_weight 64.51
_chemical_melting_point 134
_chemical_name_common chloroethane
_chemical_name_systematic
;
chloroethane
;
_space_group_IT_number 14
_symmetry_cell_setting monoclinic
_symmetry_space_group_name_Hall '-P 2yn'
_symmetry_space_group_name_H-M 'P 1 21/n 1'
_atom_sites_solution_hydrogens geom
_atom_sites_solution_primary direct
_atom_sites_solution_secondary difmap
_audit_creation_method SHELXL-97
_cell_angle_alpha 90.00
_cell_angle_beta 98.071(12)
_cell_angle_gamma 90.00
_cell_formula_units_Z 4
_cell_length_a 5.2815(6)
_cell_length_b 9.8152(14)
_cell_length_c 6.7653(9)
_cell_measurement_reflns_used 2697
_cell_measurement_temperature 100.0(1)
_cell_measurement_theta_max 24.99
_cell_measurement_theta_min 3.68
_cell_volume 347.23(8)
_computing_cell_refinement 'CrysAlisRED (Oxford Diffraction, 2004)'
_computing_data_collection 'CrysAlisCCD (Oxford Diffraction, 2004)'
_computing_data_reduction 'CrysAlisRED (Oxford Diffraction, 2004)'
_computing_molecular_graphics 'SHELXTL (Sheldrick, 1990)'
_computing_publication_material 'SHELXL--97 (Sheldrick, 1997)'
_computing_structure_refinement 'SHELXL--97 (Sheldrick, 1997)'
_computing_structure_solution 'SHELXS--97 (Sheldrick, 1997)'
_diffrn_ambient_pressure 100
_diffrn_ambient_temperature 100.0(1)
_diffrn_measured_fraction_theta_full 1.000
_diffrn_measured_fraction_theta_max 1.000
_diffrn_measurement_device_type 'KM-4 CCD'
_diffrn_measurement_method \w-scans
_diffrn_radiation_monochromator graphite
_diffrn_radiation_source 'fine-focus sealed tube'
_diffrn_radiation_type MoK\a
_diffrn_radiation_wavelength 0.71073
_diffrn_reflns_av_R_equivalents 0.0726
_diffrn_reflns_av_sigmaI/netI 0.0383
_diffrn_reflns_limit_h_max 6
_diffrn_reflns_limit_h_min -6
_diffrn_reflns_limit_k_max 11
_diffrn_reflns_limit_k_min -11
_diffrn_reflns_limit_l_max 7
_diffrn_reflns_limit_l_min -8
_diffrn_reflns_number 2344
_diffrn_reflns_theta_full 24.99
_diffrn_reflns_theta_max 24.99
_diffrn_reflns_theta_min 3.68
_diffrn_standards_decay_% 0
_diffrn_standards_interval_count 0
_diffrn_standards_number 0
_exptl_absorpt_coefficient_mu 0.811
_exptl_absorpt_correction_T_max 0.85
_exptl_absorpt_correction_T_min 0.85
_exptl_absorpt_correction_type numerical
_exptl_absorpt_process_details
;
Correction for absorption was made using XEMP (SHELXTL,
Sheldrick (1990)).
;
_exptl_crystal_colour colourless
_exptl_crystal_density_diffrn 1.234
_exptl_crystal_density_method 'not measured'
_exptl_crystal_description irregular
_exptl_crystal_F_000 136
_exptl_crystal_size_max 0.20
_exptl_crystal_size_mid 0.20
_exptl_crystal_size_min 0.20
_refine_diff_density_max 0.678
_refine_diff_density_min -0.337
_refine_diff_density_rms 0.108
_refine_ls_extinction_method none
_refine_ls_goodness_of_fit_ref 0.999
_refine_ls_hydrogen_treatment mixed
_refine_ls_matrix_type full
_refine_ls_number_parameters 48
_refine_ls_number_reflns 609
_refine_ls_number_restraints 0
_refine_ls_restrained_S_all 0.999
_refine_ls_R_factor_all 0.0602
_refine_ls_R_factor_gt 0.0552
_refine_ls_shift/su_max 0.000
_refine_ls_shift/su_mean 0.000
_refine_ls_structure_factor_coef Fsqd
_refine_ls_weighting_details 'calc w=1/[\s^2^(Fo^2^)+(0.1180P)^2^+0.0000P] where P=(Fo^2^+2Fc^2^)/3'
_refine_ls_weighting_scheme calc
_refine_ls_wR_factor_gt 0.1391
_refine_ls_wR_factor_ref 0.1433
_reflns_number_gt 518
_reflns_number_total 609
_reflns_threshold_expression >2sigma(I)
_cod_data_source_file c2ce25097g.txt
_cod_data_source_block 4ce_100K
_cod_original_sg_symbol_H-M P21/n
_cod_database_code 7208077

loop_
_symmetry_equiv_pos_as_xyz
'x, y, z'
'-x+1/2, y+1/2, -z+1/2'
'-x, -y, -z'
'x-1/2, -y-1/2, z-1/2'

loop_
_atom_site_label
_atom_site_type_symbol
_atom_site_fract_x
_atom_site_fract_y
_atom_site_fract_z
_atom_site_U_iso_or_equiv
_atom_site_adp_type
_atom_site_occupancy
_atom_site_symmetry_multiplicity
_atom_site_calc_flag
Cl1 Cl 0.21640(12) 0.94039(7) 0.80632(10) 0.0401(4) Uani 1 1 d
C1 C -0.0951(5) 0.8722(4) 0.7152(5) 0.0378(7) Uani 1 1 d
H11 H -0.090(8) 0.856(4) 0.579(7) 0.061(11) Uiso 1 1 d
H12 H -0.209(9) 0.945(5) 0.727(8) 0.068(16) Uiso 1 1 d
C2 C -0.1500(6) 0.7489(3) 0.8268(5) 0.0382(7) Uani 1 1 d
H21 H -0.300(9) 0.715(5) 0.774(6) 0.054(11) Uiso 1 1 d
H22 H -0.022(10) 0.680(5) 0.812(7) 0.073(12) Uiso 1 1 d
H23 H -0.147(6) 0.766(3) 0.963(6) 0.037(8) Uiso 1 1 d

loop_
_atom_site_aniso_label
_atom_site_aniso_U_11
_atom_site_aniso_U_22
_atom_site_aniso_U_33
_atom_site_aniso_U_23
_atom_site_aniso_U_13
_atom_site_aniso_U_12
Cl1 0.0370(6) 0.0416(7) 0.0426(6) -0.0039(3) 0.0091(4) -0.0064(2)
C1 0.0316(15) 0.0429(19) 0.0374(16) 0.0060(13) -0.0003(11) -0.0005(12)
C2 0.0399(17) 0.0274(16) 0.0436(18) 0.0013(12) -0.0068(14) -0.0015(12)

loop_
_atom_type_symbol
_atom_type_description
_atom_type_scat_dispersion_real
_atom_type_scat_dispersion_imag
_atom_type_scat_source
C C 0.0033 0.0016 'International Tables Vol C Tables 4.2.6.8 and 6.1.1.4'
H H 0.0000 0.0000 'International Tables Vol C Tables 4.2.6.8 and 6.1.1.4'
Cl Cl 0.1484 0.1585 'International Tables Vol C Tables 4.2.6.8 and 6.1.1.4'

loop_
_geom_angle_atom_site_label_1
_geom_angle_atom_site_label_2
_geom_angle_atom_site_label_3
_geom_angle
C2 C1 Cl1 111.4(2)
C2 C1 H11 113(2)
Cl1 C1 H11 104(3)
C2 C1 H12 114(3)
Cl1 C1 H12 104(3)
H11 C1 H12 109(4)
C1 C2 H21 109(3)
C1 C2 H22 109(3)
H21 C2 H22 107(4)
C1 C2 H23 112.4(19)
H21 C2 H23 111(3)
H22 C2 H23 108(3)

loop_
_geom_bond_atom_site_label_1
_geom_bond_atom_site_label_2
_geom_bond_distance
Cl1 C1 1.803(3)
C1 C2 1.476(5)
C1 H11 0.94(4)
C1 H12 0.95(5)
C2 H21 0.88(5)
C2 H22 0.97(5)
C2 H23 0.93(4)
